data_2206740
loop_
_publ_author_name
'Howie, R. Alan'
'Wardell, James L.'

_publ_section_title
;<i>trans</i>-Chloro[(<i>E</i>)-1,1,1,4,4,4-hexafluorobut-2-en-2-yl]bis(tricyclohexylphosphine)platinum(II)--<i>trans</i>-chloro[(<i>Z</i>)-1,1,1,4,4,4-hexafluorobut-2-en-2yl]bis(tricyclohexylphosphine)platinum(II)
 (1/1) at 120 K
;
_journal_coeditor_code LH6477
_journal_issue 9
_journal_name_full 'Acta Crystallographica Section E'
_journal_page_first m1701
_journal_page_last m1704
_journal_paper_doi 10.1107/S1600536805024220
_journal_volume 61
_journal_year 2005
_chemical_formula_iupac '[Pt Cl (C4 H F6) (C18 H33 P)2]'
_chemical_formula_moiety 'C40 H67 Cl F6 P2 Pt'
_chemical_formula_sum 'C40 H67 Cl F6 P2 Pt'
_chemical_formula_weight 954.42
_chemical_name_systematic
;
trans-Chloro[(E)-1,1,1,4,4,4-hexafluorobut-2-en-2-
yl]bis(tricyclohexylphosphine)platinum(II)--trans-
chloro[(Z)-1,1,1,4,4,4-hexafluorobut-2-en-2-
yl]bis(tricyclohexylphosphine)platinum(II) (1/1)
;
_space_group_IT_number 14
_symmetry_cell_setting monoclinic
_symmetry_space_group_name_Hall '-P 2ybc'
_symmetry_space_group_name_H-M 'P 1 21/c 1'
_atom_sites_solution_hydrogens geom
_atom_sites_solution_primary direct
_atom_sites_solution_secondary difmap
_cell_angle_alpha 90.00
_cell_angle_beta 110.2621(10)
_cell_angle_gamma 90.00
_cell_formula_units_Z 4
_cell_length_a 14.3933(2)
_cell_length_b 17.5714(3)
_cell_length_c 17.5270(3)
_cell_measurement_reflns_used 44847
_cell_measurement_temperature 120(2)
_cell_measurement_theta_max 27.48
_cell_measurement_theta_min 2.91
_cell_volume 4158.45(12)
_computing_cell_refinement 'DENZO (Otwinowski & Minor, 1997) and COLLECT'
_computing_data_collection 'COLLECT (Hooft, 1998)'
_computing_data_reduction 'DENZO and COLLECT'
_computing_molecular_graphics 'ORTEP-3 for Windows (Farrugia, 1997)'
_computing_publication_material 'SHELXL97 and PLATON (Spek, 2003)'
_computing_structure_refinement 'SHELXL97 (Sheldrick, 1997)'
_computing_structure_solution 'SHELXS97 (Sheldrick, 1997)'
_diffrn_ambient_temperature 120(2)
_diffrn_detector_area_resol_mean 9.091
_diffrn_measured_fraction_theta_full 0.996
_diffrn_measured_fraction_theta_max 0.996
_diffrn_measurement_device_type 'Nonius KappaCD'
_diffrn_measurement_method '\f and \w'
_diffrn_radiation_monochromator graphite
_diffrn_radiation_source 'Bruker--Nonius FR591 rotating anode'
_diffrn_radiation_type MoK\a
_diffrn_radiation_wavelength 0.71073
_diffrn_reflns_av_R_equivalents 0.0421
_diffrn_reflns_av_sigmaI/netI 0.0337
_diffrn_reflns_limit_h_max 18
_diffrn_reflns_limit_h_min -18
_diffrn_reflns_limit_k_max 21
_diffrn_reflns_limit_k_min -22
_diffrn_reflns_limit_l_max 22
_diffrn_reflns_limit_l_min -22
_diffrn_reflns_number 53705
_diffrn_reflns_theta_full 27.50
_diffrn_reflns_theta_max 27.50
_diffrn_reflns_theta_min 3.02
_diffrn_standards_decay_% 0
_diffrn_standards_number 0
_exptl_absorpt_coefficient_mu 3.569
_exptl_absorpt_correction_T_max 0.652
_exptl_absorpt_correction_T_min 0.457
_exptl_absorpt_correction_type multi-scan
_exptl_absorpt_process_details '(SADABS; Sheldrick, 2003)'
_exptl_crystal_colour colourless
_exptl_crystal_density_diffrn 1.524
_exptl_crystal_density_method 'not measured'
_exptl_crystal_description block
_exptl_crystal_F_000 1944
_exptl_crystal_size_max 0.36
_exptl_crystal_size_mid 0.18
_exptl_crystal_size_min 0.12
_refine_diff_density_max 0.875
_refine_diff_density_min -0.983
_refine_ls_extinction_method none
_refine_ls_goodness_of_fit_ref 1.043
_refine_ls_hydrogen_treatment constr
_refine_ls_matrix_type full
_refine_ls_number_parameters 568
_refine_ls_number_reflns 9510
_refine_ls_number_restraints 138
_refine_ls_restrained_S_all 1.056
_refine_ls_R_factor_all 0.0477
_refine_ls_R_factor_gt 0.0313
_refine_ls_shift/su_max 0.003
_refine_ls_shift/su_mean 0.000
_refine_ls_structure_factor_coef Fsqd
_refine_ls_weighting_details 'calc w = 1/[\s^2^(Fo^2^)+(0.0283P)^2^+5.1608P] where P = (Fo^2^+2Fc^2^)/3'
_refine_ls_weighting_scheme calc
_refine_ls_wR_factor_gt 0.0680
_refine_ls_wR_factor_ref 0.0735
_reflns_number_gt 7588
_reflns_number_total 9510
_reflns_threshold_expression I>2\s(I)
_cod_data_source_file lh6477.cif
_cod_data_source_block I
_cod_original_sg_symbol_H-M 'P 21/c'
_cod_database_code 2206740

loop_
_symmetry_equiv_pos_as_xyz
'x, y, z'
'x, -y+1/2, z+1/2'
'-x, -y, -z'
'-x, y-1/2, -z-1/2'

loop_
_atom_site_label
_atom_site_fract_x
_atom_site_fract_y
_atom_site_fract_z
_atom_site_U_iso_or_equiv
_atom_site_adp_type
_atom_site_calc_flag
_atom_site_refinement_flags
_atom_site_occupancy
_atom_site_disorder_assembly
_atom_site_disorder_group
_atom_site_type_symbol
Pt1 0.780491(9) 0.493925(7) 0.754821(8) 0.03134(5) Uani d . 1 A . Pt
Cl1 0.88937(7) 0.40064(5) 0.73595(7) 0.0517(3) Uani d . 1 . . Cl
P1 0.87733(7) 0.58309(5) 0.71673(6) 0.0337(2) Uani d . 1 . . P
C1 0.8549(2) 0.5784(2) 0.6061(2) 0.0387(8) Uani d D 1 . . C
H1 0.8934 0.6211 0.5938 0.046 Uiso calc R 1 . . H
C2 0.8881(3) 0.5060(2) 0.5748(2) 0.0429(9) Uani d D 1 . . C
H2A 0.8498 0.4621 0.5835 0.051 Uiso calc R 1 . . H
H2B 0.9590 0.4966 0.6056 0.051 Uiso calc R 1 . . H
C3 0.8722(3) 0.5134(2) 0.4840(2) 0.0478(10) Uani d D 1 . . C
H3A 0.9145 0.5549 0.4760 0.057 Uiso calc R 1 . . H
H3B 0.8923 0.4655 0.4643 0.057 Uiso calc R 1 . . H
C4 0.7647(3) 0.5303(3) 0.4349(3) 0.0603(12) Uani d D 1 . . C
H4A 0.7574 0.5379 0.3771 0.072 Uiso calc R 1 . . H
H4B 0.7232 0.4864 0.4380 0.072 Uiso calc R 1 . . H
C5 0.7293(3) 0.6009(3) 0.4663(2) 0.0596(12) Uani d D 1 . . C
H5A 0.6579 0.6086 0.4357 0.072 Uiso calc R 1 . . H
H5B 0.7656 0.6458 0.4571 0.072 Uiso calc R 1 . . H
C6 0.7457(3) 0.5940(2) 0.5570(2) 0.0473(10) Uani d D 1 . . C
H6A 0.7045 0.5520 0.5657 0.057 Uiso calc R 1 . . H
H6B 0.7248 0.6417 0.5764 0.057 Uiso calc R 1 . . H
C7 1.0111(3) 0.5638(2) 0.7655(2) 0.0413(9) Uani d . 1 . . C
H7 1.0222 0.5134 0.7434 0.050 Uiso calc R 1 . . H
C8 1.0804(3) 0.6190(2) 0.7443(3) 0.0504(10) Uani d . 1 . . C
H8A 1.0741 0.6702 0.7657 0.061 Uiso calc R 1 . . H
H8B 1.0610 0.6228 0.6845 0.061 Uiso calc R 1 . . H
C9 1.1882(3) 0.5925(3) 0.7805(3) 0.0641(13) Uani d . 1 . . C
H9A 1.1961 0.5437 0.7552 0.077 Uiso calc R 1 . . H
H9B 1.2319 0.6306 0.7685 0.077 Uiso calc R 1 . . H
C10 1.2183(3) 0.5823(3) 0.8716(3) 0.0704(15) Uani d . 1 . . C
H10A 1.2869 0.5626 0.8933 0.085 Uiso calc R 1 . . H
H10B 1.2169 0.6322 0.8972 0.085 Uiso calc R 1 . . H
C11 1.1503(3) 0.5279(3) 0.8932(3) 0.0628(13) Uani d . 1 . . C
H11A 1.1702 0.5248 0.9532 0.075 Uiso calc R 1 . . H
H11B 1.1574 0.4766 0.8727 0.075 Uiso calc R 1 . . H
C12 1.0422(3) 0.5523(2) 0.8578(2) 0.0471(9) Uani d . 1 . . C
H12A 1.0329 0.6004 0.8837 0.057 Uiso calc R 1 . . H
H12B 0.9998 0.5129 0.8695 0.057 Uiso calc R 1 . . H
C13 0.8532(3) 0.68499(19) 0.7312(2) 0.0384(8) Uani d . 1 . . C
H13 0.7797 0.6890 0.7166 0.046 Uiso calc R 1 . . H
C14 0.8966(3) 0.7102(2) 0.8199(3) 0.0458(10) Uani d . 1 . . C
H14A 0.9695 0.7143 0.8363 0.055 Uiso calc R 1 . . H
H14B 0.8814 0.6717 0.8551 0.055 Uiso calc R 1 . . H
C15 0.8535(3) 0.7872(2) 0.8314(3) 0.0522(11) Uani d . 1 . . C
H15A 0.7813 0.7821 0.8188 0.063 Uiso calc R 1 . . H
H15B 0.8837 0.8034 0.8888 0.063 Uiso calc R 1 . . H
C16 0.8730(3) 0.8466(2) 0.7768(4) 0.0729(16) Uani d . 1 . . C
H16A 0.8381 0.8941 0.7810 0.087 Uiso calc R 1 . . H
H16B 0.9448 0.8578 0.7957 0.087 Uiso calc R 1 . . H
C17 0.8395(4) 0.8219(2) 0.6896(4) 0.0763(16) Uani d . 1 . . C
H17A 0.8604 0.8605 0.6577 0.092 Uiso calc R 1 . . H
H17B 0.7662 0.8197 0.6681 0.092 Uiso calc R 1 . . H
C18 0.8804(3) 0.7446(2) 0.6775(3) 0.0558(11) Uani d . 1 . . C
H18A 0.9533 0.7475 0.6927 0.067 Uiso calc R 1 . . H
H18B 0.8520 0.7294 0.6196 0.067 Uiso calc R 1 . . H
P2 0.68959(6) 0.38828(5) 0.77267(5) 0.02974(19) Uani d . 1 . . P
C19A 0.6372(3) 0.3377(2) 0.6741(2) 0.0401(8) Uani d PD 0.50 A 1 C
H19A 0.5925 0.2980 0.6832 0.048 Uiso calc PR 0.50 A 1 H
C20A 0.5691(10) 0.3909(7) 0.6098(7) 0.048(3) Uani d PD 0.50 A 1 C
H20A 0.5223 0.4155 0.6324 0.057 Uiso calc PR 0.50 A 1 H
H20B 0.6096 0.4315 0.5977 0.057 Uiso calc PR 0.50 A 1 H
C21A 0.5101(6) 0.3507(5) 0.5308(5) 0.0484(19) Uani d PD 0.50 A 1 C
H21A 0.4612 0.3159 0.5405 0.058 Uiso calc PR 0.50 A 1 H
H21B 0.4735 0.3888 0.4898 0.058 Uiso calc PR 0.50 A 1 H
C22A 0.5778(8) 0.3061(6) 0.4990(5) 0.057(3) Uani d PD 0.50 A 1 C
H22A 0.6206 0.3417 0.4823 0.068 Uiso calc PR 0.50 A 1 H
H22B 0.5379 0.2769 0.4504 0.068 Uiso calc PR 0.50 A 1 H
C23A 0.6416(6) 0.2522(5) 0.5623(4) 0.054(2) Uani d PD 0.50 A 1 C
H23A 0.6866 0.2246 0.5402 0.065 Uiso calc PR 0.50 A 1 H
H23B 0.5991 0.2143 0.5761 0.065 Uiso calc PR 0.50 A 1 H
C24A 0.7039(5) 0.2961(4) 0.6408(4) 0.0453(19) Uani d PD 0.50 A 1 C
H24A 0.7449 0.2598 0.6818 0.054 Uiso calc PR 0.50 A 1 H
H24B 0.7488 0.3325 0.6277 0.054 Uiso calc PR 0.50 A 1 H
C19B 0.6372(3) 0.3377(2) 0.6741(2) 0.0401(8) Uani d PD 0.50 A 2 C
H19B 0.6989 0.3168 0.6680 0.048 Uiso calc PR 0.50 A 2 H
C20B 0.5776(8) 0.2670(5) 0.6658(5) 0.071(3) Uani d PD 0.50 A 2 C
H20C 0.5161 0.2796 0.6763 0.085 Uiso calc PR 0.50 A 2 H
H20D 0.6156 0.2306 0.7083 0.085 Uiso calc PR 0.50 A 2 H
C21B 0.5498(9) 0.2282(5) 0.5847(5) 0.078(3) Uani d PD 0.50 A 2 C
H21C 0.6075 0.1987 0.5827 0.094 Uiso calc PR 0.50 A 2 H
H21D 0.4957 0.1917 0.5799 0.094 Uiso calc PR 0.50 A 2 H
C22B 0.5173(8) 0.2807(5) 0.5139(5) 0.070(3) Uani d PD 0.50 A 2 C
H22C 0.4510 0.3011 0.5078 0.084 Uiso calc PR 0.50 A 2 H
H22D 0.5115 0.2519 0.4639 0.084 Uiso calc PR 0.50 A 2 H
C23B 0.5886(8) 0.3467(6) 0.5228(5) 0.065(3) Uani d PD 0.50 A 2 C
H23C 0.5618 0.3819 0.4762 0.078 Uiso calc PR 0.50 A 2 H
H23D 0.6531 0.3272 0.5226 0.078 Uiso calc PR 0.50 A 2 H
C24B 0.6040(13) 0.3903(7) 0.6040(6) 0.086(7) Uani d PD 0.50 A 2 C
H24C 0.6541 0.4308 0.6110 0.104 Uiso calc PR 0.50 A 2 H
H24D 0.5410 0.4147 0.6015 0.104 Uiso calc PR 0.50 A 2 H
C25 0.7717(2) 0.31674(19) 0.8418(2) 0.0331(7) Uani d . 1 A . C
H25 0.8092 0.2929 0.8094 0.040 Uiso calc R 1 . . H
C26 0.8509(3) 0.3522(2) 0.9158(2) 0.0456(9) Uani d . 1 . . C
H26A 0.8842 0.3944 0.8980 0.055 Uiso calc R 1 A . H
H26B 0.8194 0.3734 0.9532 0.055 Uiso calc R 1 . . H
C27 0.9271(3) 0.2923(3) 0.9601(2) 0.0572(12) Uani d . 1 A . C
H27A 0.9608 0.2730 0.9234 0.069 Uiso calc R 1 . . H
H27B 0.9778 0.3157 1.0079 0.069 Uiso calc R 1 . . H
C28 0.8783(4) 0.2267(3) 0.9877(3) 0.0710(15) Uani d . 1 . . C
H28A 0.8500 0.2451 1.0284 0.085 Uiso calc R 1 A . H
H28B 0.9286 0.1875 1.0139 0.085 Uiso calc R 1 . . H
C29 0.7965(3) 0.1914(2) 0.9163(3) 0.0649(13) Uani d . 1 A . C
H29A 0.7623 0.1518 0.9368 0.078 Uiso calc R 1 . . H
H29B 0.8263 0.1665 0.8796 0.078 Uiso calc R 1 . . H
C30 0.7210(3) 0.2505(2) 0.8683(3) 0.0508(10) Uani d . 1 . . C
H30A 0.6841 0.2701 0.9025 0.061 Uiso calc R 1 A . H
H30B 0.6728 0.2262 0.8197 0.061 Uiso calc R 1 . . H
C31A 0.5831(3) 0.4050(3) 0.8060(2) 0.0489(10) Uani d PD 0.50 A 1 C
H31A 0.5565 0.4542 0.7782 0.059 Uiso calc PR 0.50 A 1 H
C32A 0.6122(3) 0.4270(2) 0.8949(2) 0.0443(9) Uani d PD 0.50 A 1 C
H32A 0.6700 0.4617 0.9096 0.053 Uiso calc PR 0.50 A 1 H
H32B 0.6319 0.3808 0.9290 0.053 Uiso calc PR 0.50 A 1 H
C33A 0.5262(6) 0.4666(5) 0.9123(6) 0.042(2) Uani d PD 0.50 A 1 C
H33A 0.5458 0.4806 0.9705 0.051 Uiso calc PR 0.50 A 1 H
H33B 0.5055 0.5132 0.8790 0.051 Uiso calc PR 0.50 A 1 H
C34A 0.4422(8) 0.4077(7) 0.8894(6) 0.053(3) Uani d PD 0.50 A 1 C
H34A 0.3874 0.4249 0.9072 0.064 Uiso calc PR 0.50 A 1 H
H34B 0.4666 0.3580 0.9152 0.064 Uiso calc PR 0.50 A 1 H
C35A 0.4062(3) 0.4009(3) 0.7938(3) 0.0759(16) Uani d PD 0.50 A 1 C
H35A 0.3966 0.4518 0.7680 0.091 Uiso calc PR 0.50 A 1 H
H35B 0.3434 0.3720 0.7726 0.091 Uiso calc PR 0.50 A 1 H
C36A 0.4950(4) 0.3559(3) 0.7779(4) 0.0249(13) Uani d PD 0.50 A 1 C
H36A 0.5081 0.3072 0.8083 0.030 Uiso calc PR 0.50 A 1 H
H36B 0.4774 0.3445 0.7193 0.030 Uiso calc PR 0.50 A 1 H
C31B 0.5831(3) 0.4050(3) 0.8060(2) 0.0489(10) Uani d PD 0.50 A 2 C
H31B 0.5666 0.3505 0.8117 0.059 Uiso calc PR 0.50 A 2 H
C32B 0.6122(3) 0.4270(2) 0.8949(2) 0.0443(9) Uani d PD 0.50 A 2 C
H32C 0.6368 0.4801 0.9016 0.053 Uiso calc PR 0.50 A 2 H
H32D 0.6673 0.3939 0.9274 0.053 Uiso calc PR 0.50 A 2 H
C33B 0.5268(7) 0.4206(8) 0.9287(6) 0.071(3) Uani d PD 0.50 A 2 C
H33C 0.5225 0.3670 0.9445 0.085 Uiso calc PR 0.50 A 2 H
H33D 0.5442 0.4517 0.9789 0.085 Uiso calc PR 0.50 A 2 H
C34B 0.4285(8) 0.4442(9) 0.8746(7) 0.072(5) Uani d PD 0.50 A 2 C
H34C 0.4274 0.4998 0.8649 0.087 Uiso calc PR 0.50 A 2 H
H34D 0.3781 0.4320 0.8993 0.087 Uiso calc PR 0.50 A 2 H
C35B 0.4062(3) 0.4009(3) 0.7938(3) 0.0759(16) Uani d PD 0.50 A 2 C
H35C 0.3387 0.4130 0.7562 0.091 Uiso calc PR 0.50 A 2 H
H35D 0.4108 0.3453 0.8036 0.091 Uiso calc PR 0.50 A 2 H
C36B 0.4887(6) 0.4284(8) 0.7554(5) 0.090(4) Uani d PD 0.50 A 2 C
H36C 0.4736 0.4060 0.7006 0.108 Uiso calc PR 0.50 A 2 H
H36D 0.4871 0.4845 0.7500 0.108 Uiso calc PR 0.50 A 2 H
C37 0.6927(3) 0.5734(2) 0.7802(2) 0.0408(9) Uani d . 1 . . C
C39 0.6011(3) 0.6009(2) 0.7148(3) 0.0541(11) Uani d D 1 A . C
F1 0.6128(2) 0.67065(17) 0.6855(2) 0.0983(11) Uani d D 1 . . F
F2 0.57053(19) 0.55666(17) 0.64982(17) 0.0774(8) Uani d D 1 . . F
F3 0.5209(2) 0.61073(19) 0.7352(2) 0.1052(12) Uani d D 1 . . F
C38A 0.7296(9) 0.5939(6) 0.8625(8) 0.040(2) Uani d P 0.50 A 1 C
H38A 0.7878 0.5693 0.8969 0.048 Uiso calc PR 0.50 A 1 H
C40A 0.6824(8) 0.6523(5) 0.8991(6) 0.072(3) Uani d PD 0.50 A 1 C
F4A 0.7516(8) 0.6848(6) 0.9645(7) 0.117(4) Uani d PD 0.50 A 1 F
F5A 0.6174(7) 0.6236(3) 0.9322(5) 0.132(4) Uani d PD 0.50 A 1 F
F6A 0.6384(4) 0.7102(3) 0.8556(4) 0.0712(15) Uani d PD 0.50 A 1 F
C38B 0.6898(9) 0.6144(8) 0.8429(8) 0.050(3) Uani d P 0.50 A 2 C
H38B 0.6367 0.6495 0.8331 0.060 Uiso calc PR 0.50 A 2 H
C40B 0.7581(7) 0.6105(5) 0.9221(6) 0.058(2) Uani d PD 0.50 A 2 C
F4B 0.7977(6) 0.6787(4) 0.9529(5) 0.067(2) Uani d PD 0.50 A 2 F
F5B 0.8343(4) 0.5635(3) 0.9327(3) 0.0573(12) Uani d PD 0.50 A 2 F
F6B 0.7135(4) 0.5881(3) 0.9757(3) 0.0708(15) Uani d PD 0.50 A 2 F

loop_
_atom_site_aniso_label
_atom_site_aniso_U_11
_atom_site_aniso_U_22
_atom_site_aniso_U_33
_atom_site_aniso_U_12
_atom_site_aniso_U_13
_atom_site_aniso_U_23
Pt1 0.03075(8) 0.03668(8) 0.03080(8) 0.00114(6) 0.01600(6) 0.00202(6)
Cl1 0.0546(6) 0.0428(5) 0.0764(7) 0.0099(4) 0.0466(6) 0.0089(5)
P1 0.0316(5) 0.0368(5) 0.0375(5) 0.0015(4) 0.0180(4) 0.0028(4)
C1 0.0328(19) 0.048(2) 0.040(2) 0.0013(16) 0.0187(16) 0.0045(16)
C2 0.042(2) 0.050(2) 0.043(2) 0.0006(17) 0.0212(18) 0.0012(17)
C3 0.048(2) 0.060(3) 0.043(2) 0.0017(19) 0.0250(19) -0.0012(18)
C4 0.055(3) 0.086(3) 0.041(2) 0.005(2) 0.018(2) 0.002(2)
C5 0.049(2) 0.087(3) 0.044(3) 0.015(2) 0.017(2) 0.013(2)
C6 0.037(2) 0.064(3) 0.043(2) 0.0087(18) 0.0173(18) 0.0082(19)
C7 0.0309(18) 0.045(2) 0.049(2) 0.0019(16) 0.0148(17) -0.0035(17)
C8 0.035(2) 0.059(3) 0.062(3) -0.0033(18) 0.022(2) -0.006(2)
C9 0.032(2) 0.073(3) 0.087(4) -0.002(2) 0.020(2) -0.023(3)
C10 0.034(2) 0.074(3) 0.090(4) 0.010(2) 0.005(2) -0.028(3)
C11 0.060(3) 0.054(3) 0.059(3) 0.022(2) 0.001(2) -0.019(2)
C12 0.049(2) 0.042(2) 0.045(2) 0.0099(18) 0.0091(19) -0.0051(17)
C13 0.0355(19) 0.0348(19) 0.051(2) 0.0001(15) 0.0231(17) 0.0019(16)
C14 0.038(2) 0.039(2) 0.068(3) -0.0012(16) 0.028(2) -0.0109(19)
C15 0.041(2) 0.039(2) 0.085(3) -0.0044(17) 0.034(2) -0.013(2)
C16 0.063(3) 0.036(2) 0.148(5) -0.003(2) 0.073(3) -0.003(3)
C17 0.095(4) 0.043(3) 0.125(5) 0.017(2) 0.080(4) 0.028(3)
C18 0.062(3) 0.040(2) 0.085(3) 0.0046(19) 0.050(3) 0.009(2)
P2 0.0257(4) 0.0365(5) 0.0282(5) 0.0011(3) 0.0109(4) -0.0005(4)
C19A 0.040(2) 0.046(2) 0.033(2) 0.0000(16) 0.0103(16) -0.0065(16)
C20A 0.056(6) 0.041(6) 0.042(7) -0.005(4) 0.013(5) -0.001(4)
C21A 0.048(5) 0.059(5) 0.034(4) 0.010(4) 0.009(4) -0.009(4)
C22A 0.045(6) 0.088(8) 0.037(6) 0.004(6) 0.013(5) -0.024(5)
C23A 0.072(6) 0.056(5) 0.031(4) 0.024(4) 0.016(4) -0.011(4)
C24A 0.047(4) 0.046(4) 0.041(4) 0.016(4) 0.013(4) 0.000(3)
C19B 0.040(2) 0.046(2) 0.033(2) 0.0000(16) 0.0103(16) -0.0065(16)
C20B 0.092(7) 0.046(5) 0.048(5) -0.007(5) -0.010(5) -0.008(4)
C21B 0.101(8) 0.067(7) 0.045(6) 0.003(6) -0.001(6) -0.016(5)
C22B 0.069(7) 0.076(7) 0.046(6) 0.016(6) -0.004(6) -0.022(5)
C23B 0.070(7) 0.099(9) 0.023(5) 0.011(7) 0.013(5) -0.011(5)
C24B 0.140(17) 0.072(9) 0.027(6) -0.039(10) 0.003(8) 0.002(6)
C25 0.0316(18) 0.0366(19) 0.0333(19) 0.0028(14) 0.0140(15) 0.0018(14)
C26 0.045(2) 0.052(2) 0.036(2) 0.0085(18) 0.0086(18) -0.0042(17)
C27 0.055(3) 0.076(3) 0.033(2) 0.022(2) 0.007(2) 0.002(2)
C28 0.084(4) 0.085(4) 0.050(3) 0.042(3) 0.030(3) 0.030(3)
C29 0.072(3) 0.053(3) 0.086(4) 0.019(2) 0.048(3) 0.027(2)
C30 0.051(2) 0.045(2) 0.065(3) 0.0076(18) 0.031(2) 0.014(2)
C31A 0.0271(19) 0.082(3) 0.040(2) -0.0004(18) 0.0134(17) -0.016(2)
C32A 0.0311(19) 0.063(3) 0.040(2) 0.0038(17) 0.0136(17) -0.0090(18)
C33A 0.042(5) 0.055(5) 0.037(5) 0.016(4) 0.022(4) -0.001(4)
C34A 0.030(6) 0.086(9) 0.056(7) 0.007(5) 0.029(5) -0.003(6)
C35A 0.027(2) 0.141(5) 0.065(3) -0.015(3) 0.023(2) -0.031(3)
C36A 0.020(3) 0.031(3) 0.027(3) -0.006(2) 0.013(3) 0.001(3)
C31B 0.0271(19) 0.082(3) 0.040(2) -0.0004(18) 0.0134(17) -0.016(2)
C32B 0.0311(19) 0.063(3) 0.040(2) 0.0038(17) 0.0136(17) -0.0090(18)
C33B 0.053(7) 0.116(10) 0.044(6) 0.040(7) 0.018(5) -0.002(7)
C34B 0.043(6) 0.114(13) 0.070(8) 0.010(7) 0.032(6) -0.017(8)
C35B 0.027(2) 0.141(5) 0.065(3) -0.015(3) 0.023(2) -0.031(3)
C36B 0.043(5) 0.176(13) 0.052(6) 0.020(7) 0.017(5) -0.016(7)
C37 0.048(2) 0.037(2) 0.051(2) -0.0033(16) 0.0351(19) -0.0001(17)
C39 0.043(2) 0.052(3) 0.081(3) 0.0038(19) 0.039(2) 0.006(2)
F1 0.0573(17) 0.0695(19) 0.162(3) 0.0108(14) 0.0300(19) 0.047(2)
F2 0.0616(17) 0.089(2) 0.0743(19) 0.0347(15) 0.0140(15) 0.0071(16)
F3 0.0667(19) 0.104(2) 0.177(4) 0.0031(17) 0.083(2) -0.015(2)
C38A 0.051(7) 0.036(6) 0.041(7) 0.000(4) 0.027(6) -0.004(5)
C40A 0.116(9) 0.034(5) 0.078(7) 0.002(6) 0.048(7) -0.017(5)
F4A 0.181(12) 0.083(5) 0.092(6) 0.008(7) 0.053(7) -0.032(4)
F5A 0.244(10) 0.052(4) 0.194(8) -0.022(5) 0.196(8) -0.026(4)
F6A 0.088(4) 0.044(3) 0.106(4) 0.000(3) 0.064(4) -0.012(3)
C38B 0.050(7) 0.056(8) 0.059(8) 0.010(5) 0.038(6) 0.004(6)
C40B 0.074(7) 0.054(6) 0.052(6) 0.005(5) 0.029(5) 0.015(5)
F4B 0.088(5) 0.048(4) 0.067(5) -0.008(3) 0.028(4) -0.007(3)
F5B 0.066(3) 0.061(3) 0.047(3) 0.000(2) 0.022(2) -0.009(2)
F6B 0.090(4) 0.073(4) 0.061(3) -0.006(3) 0.042(3) 0.006(3)

loop_
_atom_type_symbol
_atom_type_description
_atom_type_scat_dispersion_real
_atom_type_scat_dispersion_imag
_atom_type_scat_source
C C 0.0033 0.0016 'International Tables Vol C Tables 4.2.6.8 and 6.1.1.4'
H H 0.0000 0.0000 'International Tables Vol C Tables 4.2.6.8 and 6.1.1.4'
Cl Cl 0.1484 0.1585 'International Tables Vol C Tables 4.2.6.8 and 6.1.1.4'
F F 0.0171 0.0103 'International Tables Vol C Tables 4.2.6.8 and 6.1.1.4'
P P 0.1023 0.0942 'International Tables Vol C Tables 4.2.6.8 and 6.1.1.4'
Pt Pt -1.7033 8.3905 'International Tables Vol C Tables 4.2.6.8 and 6.1.1.4'

loop_
_geom_angle_atom_site_label_1
_geom_angle_atom_site_label_2
_geom_angle_atom_site_label_3
_geom_angle
_geom_angle_publ_flag
C37 Pt1 P1 94.52(10) y
C37 Pt1 P2 95.55(10) y
P1 Pt1 P2 168.08(3) y
C37 Pt1 Cl1 175.69(11) y
P1 Pt1 Cl1 86.29(3) y
P2 Pt1 Cl1 84.14(3) y
C7 P1 C1 104.57(16) ?
C7 P1 C13 109.17(17) ?
C1 P1 C13 102.30(17) ?
C7 P1 Pt1 111.89(13) ?
C1 P1 Pt1 111.27(12) ?
C13 P1 Pt1 116.59(11) ?
C2 C1 C6 109.6(3) ?
C2 C1 P1 116.8(3) ?
C6 C1 P1 110.6(2) ?
C2 C1 H1 106.4 ?
C6 C1 H1 106.4 ?
P1 C1 H1 106.4 ?
C1 C2 C3 110.4(3) ?
C1 C2 H2A 109.6 ?
C3 C2 H2A 109.6 ?
C1 C2 H2B 109.6 ?
C3 C2 H2B 109.6 ?
H2A C2 H2B 108.1 ?
C4 C3 C2 111.2(3) ?
C4 C3 H3A 109.4 ?
C2 C3 H3A 109.4 ?
C4 C3 H3B 109.4 ?
C2 C3 H3B 109.4 ?
H3A C3 H3B 108.0 ?
C5 C4 C3 111.0(4) ?
C5 C4 H4A 109.4 ?
C3 C4 H4A 109.4 ?
C5 C4 H4B 109.4 ?
C3 C4 H4B 109.4 ?
H4A C4 H4B 108.0 ?
C4 C5 C6 111.3(4) ?
C4 C5 H5A 109.4 ?
C6 C5 H5A 109.4 ?
C4 C5 H5B 109.4 ?
C6 C5 H5B 109.4 ?
H5A C5 H5B 108.0 ?
C5 C6 C1 110.8(3) ?
C5 C6 H6A 109.5 ?
C1 C6 H6A 109.5 ?
C5 C6 H6B 109.5 ?
C1 C6 H6B 109.5 ?
H6A C6 H6B 108.1 ?
C8 C7 C12 111.3(3) ?
C8 C7 P1 115.8(3) ?
C12 C7 P1 112.8(3) ?
C8 C7 H7 105.3 ?
C12 C7 H7 105.3 ?
P1 C7 H7 105.3 ?
C7 C8 C9 111.1(4) ?
C7 C8 H8A 109.4 ?
C9 C8 H8A 109.4 ?
C7 C8 H8B 109.4 ?
C9 C8 H8B 109.4 ?
H8A C8 H8B 108.0 ?
C10 C9 C8 110.6(4) ?
C10 C9 H9A 109.5 ?
C8 C9 H9A 109.5 ?
C10 C9 H9B 109.5 ?
C8 C9 H9B 109.5 ?
H9A C9 H9B 108.1 ?
C11 C10 C9 111.6(4) ?
C11 C10 H10A 109.3 ?
C9 C10 H10A 109.3 ?
C11 C10 H10B 109.3 ?
C9 C10 H10B 109.3 ?
H10A C10 H10B 108.0 ?
C10 C11 C12 112.3(4) ?
C10 C11 H11A 109.1 ?
C12 C11 H11A 109.1 ?
C10 C11 H11B 109.1 ?
C12 C11 H11B 109.1 ?
H11A C11 H11B 107.9 ?
C11 C12 C7 110.5(3) ?
C11 C12 H12A 109.6 ?
C7 C12 H12A 109.6 ?
C11 C12 H12B 109.6 ?
C7 C12 H12B 109.6 ?
H12A C12 H12B 108.1 ?
C14 C13 C18 108.8(3) ?
C14 C13 P1 112.9(3) ?
C18 C13 P1 118.0(2) ?
C14 C13 H13 105.3 ?
C18 C13 H13 105.3 ?
P1 C13 H13 105.3 ?
C13 C14 C15 110.4(3) ?
C13 C14 H14A 109.6 ?
C15 C14 H14A 109.6 ?
C13 C14 H14B 109.6 ?
C15 C14 H14B 109.6 ?
H14A C14 H14B 108.1 ?
C16 C15 C14 110.9(3) ?
C16 C15 H15A 109.5 ?
C14 C15 H15A 109.5 ?
C16 C15 H15B 109.5 ?
C14 C15 H15B 109.5 ?
H15A C15 H15B 108.1 ?
C17 C16 C15 112.4(4) ?
C17 C16 H16A 109.1 ?
C15 C16 H16A 109.1 ?
C17 C16 H16B 109.1 ?
C15 C16 H16B 109.1 ?
H16A C16 H16B 107.8 ?
C16 C17 C18 113.4(4) ?
C16 C17 H17A 108.9 ?
C18 C17 H17A 108.9 ?
C16 C17 H17B 108.9 ?
C18 C17 H17B 108.9 ?
H17A C17 H17B 107.7 ?
C17 C18 C13 109.1(3) ?
C17 C18 H18A 109.9 ?
C13 C18 H18A 109.9 ?
C17 C18 H18B 109.9 ?
C13 C18 H18B 109.9 ?
H18A C18 H18B 108.3 ?
C31B P2 C19A 104.93(16) ?
C31A P2 C19A 104.93(16) ?
C31B P2 C19B 104.93(16) ?
C31A P2 C19B 104.93(16) ?
C31B P2 C25 108.22(18) ?
C31A P2 C25 108.22(18) ?
C19A P2 C25 104.16(16) ?
C19B P2 C25 104.16(16) ?
C31B P2 Pt1 118.53(15) ?
C31A P2 Pt1 118.53(15) ?
C19A P2 Pt1 108.61(12) ?
C19B P2 Pt1 108.61(12) ?
C25 P2 Pt1 111.27(11) ?
C24A C19A C20A 110.5(6) ?
C24A C19A P2 119.6(4) ?
C20A C19A P2 110.1(5) ?
C24A C19A H19A 105.1 ?
C20A C19A H19A 105.1 ?
P2 C19A H19A 105.1 ?
C21A C20A C19A 113.5(8) ?
C21A C20A H20A 108.9 ?
C19A C20A H20A 108.9 ?
C21A C20A H20B 108.9 ?
C19A C20A H20B 108.9 ?
H20A C20A H20B 107.7 ?
C22A C21A C20A 110.5(8) ?
C22A C21A H21A 109.5 ?
C20A C21A H21A 109.5 ?
C22A C21A H21B 109.5 ?
C20A C21A H21B 109.5 ?
H21A C21A H21B 108.1 ?
C21A C22A C23A 111.3(7) ?
C21A C22A H22A 109.4 ?
C23A C22A H22A 109.4 ?
C21A C22A H22B 109.4 ?
C23A C22A H22B 109.4 ?
H22A C22A H22B 108.0 ?
C22A C23A C24A 110.8(7) ?
C22A C23A H23A 109.5 ?
C24A C23A H23A 109.5 ?
C22A C23A H23B 109.5 ?
C24A C23A H23B 109.5 ?
H23A C23A H23B 108.1 ?
C19A C24A C23A 109.8(5) ?
C19A C24A H24A 109.7 ?
C23A C24A H24A 109.7 ?
C19A C24A H24B 109.7 ?
C23A C24A H24B 109.7 ?
H24A C24A H24B 108.2 ?
C24B C19B C20B 115.6(7) ?
C24B C19B P2 112.6(5) ?
C20B C19B P2 121.7(4) ?
C24B C19B H19B 100.7 ?
C20B C19B H19B 100.7 ?
P2 C19B H19B 100.7 ?
C19B C20B C21B 115.3(8) ?
C19B C20B H20C 108.4 ?
C21B C20B H20C 108.4 ?
C19B C20B H20D 108.4 ?
C21B C20B H20D 108.4 ?
H20C C20B H20D 107.5 ?
C22B C21B C20B 114.4(7) ?
C22B C21B H21C 108.7 ?
C20B C21B H21C 108.7 ?
C22B C21B H21D 108.7 ?
C20B C21B H21D 108.7 ?
H21C C21B H21D 107.6 ?
C21B C22B C23B 112.4(8) ?
C21B C22B H22C 109.1 ?
C23B C22B H22C 109.1 ?
C21B C22B H22D 109.1 ?
C23B C22B H22D 109.1 ?
H22C C22B H22D 107.8 ?
C22B C23B C24B 110.2(9) ?
C22B C23B H23C 109.6 ?
C24B C23B H23C 109.6 ?
C22B C23B H23D 109.6 ?
C24B C23B H23D 109.6 ?
H23C C23B H23D 108.1 ?
C19B C24B C23B 110.6(9) ?
C19B C24B H24C 109.5 ?
C23B C24B H24C 109.5 ?
C19B C24B H24D 109.5 ?
C23B C24B H24D 109.5 ?
H24C C24B H24D 108.1 ?
C30 C25 C26 110.2(3) ?
C30 C25 P2 116.7(2) ?
C26 C25 P2 113.3(2) ?
C30 C25 H25 105.1 ?
C26 C25 H25 105.1 ?
P2 C25 H25 105.1 ?
C27 C26 C25 110.1(3) ?
C27 C26 H26A 109.6 ?
C25 C26 H26A 109.6 ?
C27 C26 H26B 109.6 ?
C25 C26 H26B 109.6 ?
H26A C26 H26B 108.2 ?
C28 C27 C26 110.9(4) ?
C28 C27 H27A 109.5 ?
C26 C27 H27A 109.5 ?
C28 C27 H27B 109.5 ?
C26 C27 H27B 109.5 ?
H27A C27 H27B 108.0 ?
C27 C28 C29 111.1(4) ?
C27 C28 H28A 109.4 ?
C29 C28 H28A 109.4 ?
C27 C28 H28B 109.4 ?
C29 C28 H28B 109.4 ?
H28A C28 H28B 108.0 ?
C28 C29 C30 112.1(4) ?
C28 C29 H29A 109.2 ?
C30 C29 H29A 109.2 ?
C28 C29 H29B 109.2 ?
C30 C29 H29B 109.2 ?
H29A C29 H29B 107.9 ?
C29 C30 C25 111.1(3) ?
C29 C30 H30A 109.4 ?
C25 C30 H30A 109.4 ?
C29 C30 H30B 109.4 ?
C25 C30 H30B 109.4 ?
H30A C30 H30B 108.0 ?
C36A C31A C32A 113.1(4) ?
C36A C31A P2 121.0(3) ?
C32A C31A P2 113.7(2) ?
C36A C31A H31A 101.8 ?
C32A C31A H31A 101.8 ?
P2 C31A H31A 101.8 ?
C31A C32A C33A 111.3(4) ?
C31A C32A H32A 109.4 ?
C33A C32A H32A 109.4 ?
C31A C32A H32B 109.4 ?
C33A C32A H32B 109.4 ?
H32A C32A H32B 108.0 ?
C34A C33A C32A 105.0(7) ?
C34A C33A H33A 110.8 ?
C32A C33A H33A 110.8 ?
C34A C33A H33B 110.8 ?
C32A C33A H33B 110.8 ?
H33A C33A H33B 108.8 ?
C33A C34A C35A 105.5(7) ?
C33A C34A H34A 110.6 ?
C35A C34A H34A 110.6 ?
C33A C34A H34B 110.6 ?
C35A C34A H34B 110.6 ?
H34A C34A H34B 108.8 ?
C34A C35A C36A 103.5(5) ?
C34A C35A H35A 111.1 ?
C36A C35A H35A 111.1 ?
C34A C35A H35B 111.1 ?
C36A C35A H35B 111.1 ?
H35A C35A H35B 109.0 ?
C31A C36A C35A 107.3(4) ?
C31A C36A H36A 110.2 ?
C35A C36A H36A 110.2 ?
C31A C36A H36B 110.2 ?
C35A C36A H36B 110.2 ?
H36A C36A H36B 108.5 ?
C36B C31B C32B 116.0(5) ?
C36B C31B P2 125.2(4) ?
C32B C31B P2 113.7(2) ?
C36B C31B H31B 97.6 ?
C32B C31B H31B 97.6 ?
P2 C31B H31B 97.6 ?
C31B C32B C33B 113.8(5) ?
C31B C32B H32C 108.8 ?
C33B C32B H32C 108.8 ?
C31B C32B H32D 108.8 ?
C33B C32B H32D 108.8 ?
H32C C32B H32D 107.7 ?
C34B C33B C32B 116.7(9) ?
C34B C33B H33C 108.1 ?
C32B C33B H33C 108.1 ?
C34B C33B H33D 108.1 ?
C32B C33B H33D 108.1 ?
H33C C33B H33D 107.3 ?
C33B C34B C35B 107.7(8) ?
C33B C34B H34C 110.2 ?
C35B C34B H34C 110.2 ?
C33B C34B H34D 110.2 ?
C35B C34B H34D 110.2 ?
H34C C34B H34D 108.5 ?
C34B C35B C36B 106.5(7) ?
C34B C35B H35C 110.4 ?
C36B C35B H35C 110.4 ?
C34B C35B H35D 110.4 ?
C36B C35B H35D 110.4 ?
H35C C35B H35D 108.6 ?
C31B C36B C35B 109.7(7) ?
C31B C36B H36C 109.7 ?
C35B C36B H36C 109.7 ?
C31B C36B H36D 109.7 ?
C35B C36B H36D 109.7 ?
H36C C36B H36D 108.2 ?
C38B C37 C39 100.8(6) y
C38A C37 C39 128.7(5) y
C38B C37 Pt1 138.9(6) y
C38A C37 Pt1 111.0(5) y
C39 C37 Pt1 120.3(3) y
F2 C39 F3 104.3(4) ?
F2 C39 F1 104.6(4) ?
F3 C39 F1 102.5(3) ?
F2 C39 C37 114.3(3) ?
F3 C39 C37 116.9(4) ?
F1 C39 C37 112.8(3) ?
C37 C38A C40A 123.5(10) y
C37 C38A H38A 118.3 ?
C40A C38A H38A 118.3 ?
F6A C40A F5A 105.9(9) ?
F6A C40A F4A 103.5(8) ?
F5A C40A F4A 102.0(9) ?
F6A C40A C38A 119.3(9) ?
F5A C40A C38A 114.3(8) ?
F4A C40A C38A 110.0(10) ?
C37 C38B C40B 125.7(10) y
C37 C38B H38B 117.2 ?
C40B C38B H38B 117.2 ?
F5B C40B F4B 106.3(8) ?
F5B C40B F6B 106.5(7) ?
F4B C40B F6B 102.3(8) ?
F5B C40B C38B 115.5(9) ?
F4B C40B C38B 114.0(9) ?
F6B C40B C38B 111.1(9) ?

loop_
_geom_bond_atom_site_label_1
_geom_bond_atom_site_label_2
_geom_bond_distance
_geom_bond_publ_flag
Pt1 C37 2.033(4) y
Pt1 P1 2.3426(9) y
Pt1 P2 2.3535(9) y
Pt1 Cl1 2.3688(9) y
P1 C7 1.848(4) ?
P1 C1 1.854(4) ?
P1 C13 1.858(4) ?
C1 C2 1.525(5) ?
C1 C6 1.533(5) ?
C1 H1 1.0000 ?
C2 C3 1.534(5) ?
C2 H2A 0.9900 ?
C2 H2B 0.9900 ?
C3 C4 1.517(6) ?
C3 H3A 0.9900 ?
C3 H3B 0.9900 ?
C4 C5 1.515(6) ?
C4 H4A 0.9900 ?
C4 H4B 0.9900 ?
C5 C6 1.530(5) ?
C5 H5A 0.9900 ?
C5 H5B 0.9900 ?
C6 H6A 0.9900 ?
C6 H6B 0.9900 ?
C7 C8 1.526(5) ?
C7 C12 1.536(5) ?
C7 H7 1.0000 ?
C8 C9 1.531(5) ?
C8 H8A 0.9900 ?
C8 H8B 0.9900 ?
C9 C10 1.512(7) ?
C9 H9A 0.9900 ?
C9 H9B 0.9900 ?
C10 C11 1.507(7) ?
C10 H10A 0.9900 ?
C10 H10B 0.9900 ?
C11 C12 1.523(6) ?
C11 H11A 0.9900 ?
C11 H11B 0.9900 ?
C12 H12A 0.9900 ?
C12 H12B 0.9900 ?
C13 C14 1.527(5) ?
C13 C18 1.546(5) ?
C13 H13 1.0000 ?
C14 C15 1.529(5) ?
C14 H14A 0.9900 ?
C14 H14B 0.9900 ?
C15 C16 1.507(6) ?
C15 H15A 0.9900 ?
C15 H15B 0.9900 ?
C16 C17 1.499(7) ?
C16 H16A 0.9900 ?
C16 H16B 0.9900 ?
C17 C18 1.525(6) ?
C17 H17A 0.9900 ?
C17 H17B 0.9900 ?
C18 H18A 0.9900 ?
C18 H18B 0.9900 ?
P2 C31B 1.843(3) ?
P2 C31A 1.843(3) ?
P2 C19A 1.855(4) ?
P2 C19B 1.855(4) ?
P2 C25 1.858(3) ?
C19A C24A 1.478(7) ?
C19A C20A 1.529(11) ?
C19A H19A 1.0000 ?
C20A C21A 1.525(12) ?
C20A H20A 0.9900 ?
C20A H20B 0.9900 ?
C21A C22A 1.499(9) ?
C21A H21A 0.9900 ?
C21A H21B 0.9900 ?
C22A C23A 1.506(10) ?
C22A H22A 0.9900 ?
C22A H22B 0.9900 ?
C23A C24A 1.561(9) ?
C23A H23A 0.9900 ?
C23A H23B 0.9900 ?
C24A H24A 0.9900 ?
C24A H24B 0.9900 ?
C19B C24B 1.478(12) ?
C19B C20B 1.489(8) ?
C19B H19B 1.0000 ?
C20B C21B 1.499(10) ?
C20B H20C 0.9900 ?
C20B H20D 0.9900 ?
C21B C22B 1.486(10) ?
C21B H21C 0.9900 ?
C21B H21D 0.9900 ?
C22B C23B 1.520(11) ?
C22B H22C 0.9900 ?
C22B H22D 0.9900 ?
C23B C24B 1.563(12) ?
C23B H23C 0.9900 ?
C23B H23D 0.9900 ?
C24B H24C 0.9900 ?
C24B H24D 0.9900 ?
C25 C30 1.530(5) ?
C25 C26 1.533(5) ?
C25 H25 1.0000 ?
C26 C27 1.524(5) ?
C26 H26A 0.9900 ?
C26 H26B 0.9900 ?
C27 C28 1.514(6) ?
C27 H27A 0.9900 ?
C27 H27B 0.9900 ?
C28 C29 1.521(7) ?
C28 H28A 0.9900 ?
C28 H28B 0.9900 ?
C29 C30 1.528(5) ?
C29 H29A 0.9900 ?
C29 H29B 0.9900 ?
C30 H30A 0.9900 ?
C30 H30B 0.9900 ?
C31A C36A 1.471(6) ?
C31A C32A 1.516(5) ?
C31A H31A 1.0000 ?
C32A C33A 1.540(8) ?
C32A H32A 0.9900 ?
C32A H32B 0.9900 ?
C33A C34A 1.536(11) ?
C33A H33A 0.9900 ?
C33A H33B 0.9900 ?
C34A C35A 1.578(10) ?
C34A H34A 0.9900 ?
C34A H34B 0.9900 ?
C35A C36A 1.607(7) ?
C35A H35A 0.9900 ?
C35A H35B 0.9900 ?
C36A H36A 0.9900 ?
C36A H36B 0.9900 ?
C31B C36B 1.402(9) ?
C31B C32B 1.516(5) ?
C31B H31B 1.0000 ?
C32B C33B 1.543(9) ?
C32B H32C 0.9900 ?
C32B H32D 0.9900 ?
C33B C34B 1.464(11) ?
C33B H33C 0.9900 ?
C33B H33D 0.9900 ?
C34B C35B 1.540(11) ?
C34B H34C 0.9900 ?
C34B H34D 0.9900 ?
C35B C36B 1.628(9) ?
C35B H35C 0.9900 ?
C35B H35D 0.9900 ?
C36B H36C 0.9900 ?
C36B H36D 0.9900 ?
C37 C38B 1.327(13) y
C37 C38A 1.402(13) y
C37 C39 1.496(6) y
C39 F2 1.322(5) ?
C39 F3 1.332(4) ?
C39 F1 1.361(5) ?
C38A C40A 1.493(13) y
C38A H38A 0.9500 ?
C40A F6A 1.297(10) ?
C40A F5A 1.357(10) ?
C40A F4A 1.358(11) ?
C38B C40B 1.398(16) y
C38B H38B 0.9500 ?
C40B F5B 1.333(9) ?
C40B F4B 1.356(10) ?
C40B F6B 1.368(9) ?

loop_
_geom_torsion_atom_site_label_1
_geom_torsion_atom_site_label_2
_geom_torsion_atom_site_label_3
_geom_torsion_atom_site_label_4
_geom_torsion
_geom_torsion_publ_flag
Pt1 C37 C38A C40A 178.6(8) y
Pt1 C37 C38B C40B -2.2(19) y
C39 C37 C38A C40A -2.8(14) y
C39 C37 C38B C40B 178.5(11) y
